data_2200417
loop_
_publ_author_name
'Gilardi, Richard D.'
'Butcher, Ray J.'

_publ_section_title
;
 2,6-Diamino-3,5-dinitro-1,4-pyrazine 1-oxide
;
_journal_issue 7
_journal_name_full 'Acta Crystallographica Section E'
_journal_page_first o657
_journal_page_last o658
_journal_paper_doi 10.1107/S1600536801010352
_journal_volume 57
_journal_year 2001
_chemical_formula_iupac 'C4 H4 N6 O5'
_chemical_formula_moiety 'C4 H4 N6 O5'
_chemical_formula_sum 'C4 H4 N6 O5'
_chemical_formula_weight 216.13
_chemical_name_common '2,6-diamino-3,5-dinitro-1,4-pyrazine 1-oxide'
_chemical_name_systematic
;
2,6-diamino-3,5-dinitro-1,4-pyrazine-1-oxide
;
_space_group_IT_number 14
_symmetry_cell_setting monoclinic
_symmetry_space_group_name_Hall '-P 2yn'
_symmetry_space_group_name_H-M 'P 1 21/n 1'
_cell_angle_alpha 90.00
_cell_angle_beta 101.041(7)
_cell_angle_gamma 90.00
_cell_formula_units_Z 4
_cell_length_a 5.7159(8)
_cell_length_b 15.8498(14)
_cell_length_c 8.4139(7)
_cell_measurement_reflns_used 58
_cell_measurement_temperature 294(2)
_cell_measurement_theta_max 18.26
_cell_measurement_theta_min 2.78
_cell_volume 748.16(14)
_computing_cell_refinement XSCANS
_computing_data_collection 'XSCANS (Bruker, 1994)'
_computing_data_reduction 'SHELXTL (Sheldrick, 1997)'
_computing_molecular_graphics SHELXTL
_computing_publication_material SHELXTL
_computing_structure_refinement SHELXTL
_computing_structure_solution 'SHELXS97 (Sheldrick, 1990)'
_diffrn_ambient_temperature 294(2)
_diffrn_measured_fraction_theta_full 1.000
_diffrn_measured_fraction_theta_max 1.000
_diffrn_measurement_device_type 'Bruker P4'
_diffrn_measurement_method 2\q/\w
_diffrn_radiation_monochromator graphite
_diffrn_radiation_source 'fine-focus sealed tube'
_diffrn_radiation_type MoK\a
_diffrn_radiation_wavelength .71073
_diffrn_reflns_av_R_equivalents .0154
_diffrn_reflns_av_sigmaI/netI .0485
_diffrn_reflns_limit_h_max 7
_diffrn_reflns_limit_h_min 0
_diffrn_reflns_limit_k_max 18
_diffrn_reflns_limit_k_min -20
_diffrn_reflns_limit_l_max 10
_diffrn_reflns_limit_l_min -10
_diffrn_reflns_number 3771
_diffrn_reflns_theta_full 27.47
_diffrn_reflns_theta_max 27.47
_diffrn_reflns_theta_min 2.57
_diffrn_standards_decay_% 1.0
_diffrn_standards_interval_count 97
_diffrn_standards_number 3
_exptl_absorpt_coefficient_mu .176
_exptl_absorpt_correction_T_max .9927
_exptl_absorpt_correction_T_min .9896
_exptl_absorpt_correction_type integration
_exptl_absorpt_process_details '(Wuensch & Prewitt, 1965)'
_exptl_crystal_colour yellow
_exptl_crystal_density_diffrn 1.919
_exptl_crystal_density_method 'not measured'
_exptl_crystal_description chunky_prism
_exptl_crystal_F_000 440
_exptl_crystal_size_max .4
_exptl_crystal_size_mid .3
_exptl_crystal_size_min .25
_refine_diff_density_max .227
_refine_diff_density_min -.213
_refine_ls_extinction_method none
_refine_ls_goodness_of_fit_ref 1.011
_refine_ls_hydrogen_treatment mixed
_refine_ls_matrix_type full
_refine_ls_number_parameters 152
_refine_ls_number_reflns 1716
_refine_ls_number_restraints 0
_refine_ls_restrained_S_all 1.011
_refine_ls_R_factor_all .0694
_refine_ls_R_factor_gt .0399
_refine_ls_shift/su_max <0.001
_refine_ls_shift/su_mean .000
_refine_ls_structure_factor_coef Fsqd
_refine_ls_weighting_details 'calc w = 1/[\s^2^(Fo^2^)+(0.0410P)^2^+0.0834P] where P = (Fo^2^+2Fc^2^)/3'
_refine_ls_weighting_scheme calc
_refine_ls_wR_factor_ref .0974
_reflns_number_gt 1185
_reflns_number_total 1716
_reflns_threshold_expression I>2\s(I)
_cod_data_source_file cf6082.cif
_cod_data_source_block I
_cod_depositor_comments
;
The following automatic conversions were performed:
'_symmetry_cell_setting' value 'Monoclinic' changed to 'monoclinic'
according to '/home/saulius/struct/CIF-dictionaries/cif_core.dic'
dictionary named 'cif_core.dic' version 2.4.1 from 2010-06-29.

Automatic conversion script
Id: cif_fix_enum 1527 2010-12-29 10:47:43Z saulius 

The following automatic conversions were performed:

'_symmetry_cell_setting' value 'Monoclinic' changed to 'monoclinic'
according to /home/saulius/struct/CIF-dictionaries/cif_core.dic
dictionary named 'cif_core.dic' version 2.4.1 from 2010-06-29.

Automatic conversion script
Id: cif_fix_values 1715 2011-07-08 13:25:40Z adriana 
;
_cod_original_sg_symbol_H-M 'P 21/n'
_cod_database_code 2200417
_cod_database_fobs_code 2200417

loop_
_symmetry_equiv_pos_as_xyz
'x, y, z'
'-x+1/2, y+1/2, -z+1/2'
'-x, -y, -z'
'x-1/2, -y-1/2, z-1/2'

loop_
_atom_site_label
_atom_site_fract_x
_atom_site_fract_y
_atom_site_fract_z
_atom_site_U_iso_or_equiv
_atom_site_adp_type
_atom_site_calc_flag
_atom_site_refinement_flags
_atom_site_occupancy
_atom_site_disorder_assembly
_atom_site_disorder_group
_atom_site_type_symbol
N1 -.1565(3) .90540(9) .47096(18) .0240(4) Uani d . 1 . . N
O1 -.3630(2) .93827(9) .40265(17) .0348(4) Uani d . 1 . . O
C2 -.0702(3) .92079(11) .6322(2) .0228(4) Uani d . 1 . . C
N2 -.2081(3) .96805(11) .7048(2) .0305(4) Uani d . 1 . . N
H2A -.344(4) .9849(15) .639(3) .050(7) Uiso d . 1 . . H
H2B -.159(4) .9802(16) .814(3) .060(8) Uiso d . 1 . . H
C3 .1558(3) .88493(11) .6943(2) .0233(4) Uani d . 1 . . C
N3 .2748(3) .89943(10) .86104(19) .0280(4) Uani d . 1 . . N
O3A .1754(3) .94651(10) .94385(17) .0434(4) Uani d . 1 . . O
O3B .4660(3) .86564(10) .91133(17) .0409(4) Uani d . 1 . . O
N4 .2750(3) .83913(9) .60789(18) .0236(4) Uani d . 1 . . N
C5 .1862(3) .82688(11) .4549(2) .0226(4) Uani d . 1 . . C
N5 .3341(3) .77874(10) .36491(18) .0275(4) Uani d . 1 . . N
O5A .2944(3) .78509(11) .21769(16) .0444(4) Uani d . 1 . . O
O5B .4921(3) .73514(10) .43965(17) .0450(4) Uani d . 1 . . O
C6 -.0360(3) .85960(11) .3750(2) .0225(4) Uani d . 1 . . C
N6 -.1406(3) .85208(11) .2225(2) .0305(4) Uani d . 1 . . N
H6A -.069(4) .8211(15) .153(3) .044(7) Uiso d . 1 . . H
H6B -.286(4) .8754(15) .191(3) .046(7) Uiso d . 1 . . H

loop_
_atom_site_aniso_label
_atom_site_aniso_U_11
_atom_site_aniso_U_22
_atom_site_aniso_U_33
_atom_site_aniso_U_12
_atom_site_aniso_U_13
_atom_site_aniso_U_23
N1 .0202(8) .0256(8) .0256(8) .0026(7) .0024(7) .0005(6)
O1 .0251(7) .0416(9) .0351(8) .0122(6) -.0010(6) -.0029(6)
C2 .0257(9) .0213(9) .0219(9) -.0041(8) .0059(8) .0000(7)
N2 .0286(9) .0364(10) .0269(9) .0051(8) .0064(8) -.0052(7)
C3 .0251(9) .0247(10) .0201(9) -.0012(8) .0045(8) .0008(7)
N3 .0299(9) .0316(9) .0227(8) -.0030(7) .0053(7) -.0002(7)
O3A .0543(10) .0470(10) .0282(8) .0096(8) .0059(7) -.0114(7)
O3B .0291(8) .0611(11) .0293(8) .0084(8) -.0023(6) -.0012(7)
N4 .0241(8) .0240(8) .0226(8) .0009(7) .0045(6) .0022(6)
C5 .0229(9) .0232(9) .0219(9) .0019(8) .0050(7) -.0011(7)
N5 .0244(8) .0335(9) .0247(8) .0037(7) .0051(7) -.0001(7)
O5A .0388(9) .0725(12) .0208(7) .0162(8) .0034(6) -.0040(7)
O5B .0467(9) .0582(10) .0314(8) .0310(8) .0104(7) .0081(7)
C6 .0233(9) .0218(9) .0228(9) -.0009(8) .0048(7) -.0005(7)
N6 .0267(9) .0379(10) .0249(9) .0055(8) .0000(7) -.0047(7)

loop_
_atom_type_symbol
_atom_type_description
_atom_type_scat_dispersion_real
_atom_type_scat_dispersion_imag
_atom_type_scat_source
C C .0033 .0016 'International Tables Vol C Tables 4.2.6.8 and 6.1.1.4'
H H .0000 .0000 'International Tables Vol C Tables 4.2.6.8 and 6.1.1.4'
N N .0061 .0033 'International Tables Vol C Tables 4.2.6.8 and 6.1.1.4'
O O .0106 .0060 'International Tables Vol C Tables 4.2.6.8 and 6.1.1.4'

loop_
_geom_angle_atom_site_label_1
_geom_angle_atom_site_label_2
_geom_angle_atom_site_label_3
_geom_angle
O1 N1 C6 117.61(15)
O1 N1 C2 118.88(15)
C6 N1 C2 123.48(15)
N2 C2 N1 115.16(17)
N2 C2 C3 129.84(17)
N1 C2 C3 114.99(16)
C2 N2 H2A 113.7(15)
C2 N2 H2B 118.8(16)
H2A N2 H2B 128(2)
N4 C3 C2 123.59(17)
N4 C3 N3 115.28(16)
C2 C3 N3 121.11(16)
O3B N3 O3A 123.39(17)
O3B N3 C3 119.20(16)
O3A N3 C3 117.41(16)
C5 N4 C3 119.05(16)
N4 C5 C6 123.90(17)
N4 C5 N5 115.89(15)
C6 C5 N5 120.18(15)
O5B N5 O5A 123.27(17)
O5B N5 C5 118.57(15)
O5A N5 C5 118.15(15)
N6 C6 N1 116.05(17)
N6 C6 C5 129.00(18)
N1 C6 C5 114.96(16)
C6 N6 H6A 119.7(14)
C6 N6 H6B 118.1(15)
H6A N6 H6B 122(2)

loop_
_geom_bond_atom_site_label_1
_geom_bond_atom_site_label_2
_geom_bond_site_symmetry_2
_geom_bond_distance
_geom_bond_publ_flag
N1 O1 . 1.3172(19) ?
N1 C6 . 1.366(2) ?
N1 C2 . 1.374(2) ?
C2 N2 . 1.319(2) ?
C2 C3 . 1.417(3) ?
N2 H2A . .90(2) ?
N2 H2B . .93(3) ?
C3 N4 . 1.307(2) ?
C3 N3 . 1.455(2) ?
N3 O3B . 1.218(2) ?
N3 O3A . 1.231(2) ?
N4 C5 . 1.305(2) ?
C5 C6 . 1.417(3) ?
C5 N5 . 1.454(2) ?
N5 O5B . 1.213(2) ?
N5 O5A . 1.2199(19) ?
C6 N6 . 1.313(2) ?
N6 H6A . .91(2) ?
N6 H6B . .90(2) ?

loop_
_geom_hbond_atom_site_label_D
_geom_hbond_atom_site_label_H
_geom_hbond_atom_site_label_A
_geom_hbond_site_symmetry_A
_geom_hbond_distance_DH
_geom_hbond_distance_HA
_geom_hbond_distance_DA
_geom_hbond_angle_DHA
N2 H2A O1 3_476 .90(2) 2.05(2) 2.861(2) 149(2)
N2 H2A O1 . .90(2) 2.10(2) 2.571(2) 111.2(18)
N2 H2B O3A . .93(3) 2.08(3) 2.697(2) 123(2)
N2 H2B O3A 3_577 .93(3) 2.36(3) 3.224(2) 154(2)
N6 H6A O5B 4_575 .91(2) 2.10(2) 2.974(2) 160(2)
N6 H6A O5A . .91(2) 2.12(2) 2.711(2) 121.1(18)
N6 H6A N4 4_575 .91(2) 2.69(2) 3.189(2) 114.9(18)
N6 H6B O3B 1_454 .90(2) 2.51(2) 3.115(2) 125.0(19)

loop_
_geom_torsion_atom_site_label_1
_geom_torsion_atom_site_label_2
_geom_torsion_atom_site_label_3
_geom_torsion_atom_site_label_4
_geom_torsion
O1 N1 C2 N2 .4(2)
C6 N1 C2 N2 178.30(17)
O1 N1 C2 C3 -178.31(15)
C6 N1 C2 C3 -.4(2)
N2 C2 C3 N4 -179.66(19)
N1 C2 C3 N4 -1.2(3)
N2 C2 C3 N3 -1.5(3)
N1 C2 C3 N3 176.96(15)
N4 C3 N3 O3B -3.7(3)
C2 C3 N3 O3B 177.99(17)
N4 C3 N3 O3A 175.65(17)
C2 C3 N3 O3A -2.6(3)
C2 C3 N4 C5 1.8(3)
N3 C3 N4 C5 -176.47(16)
C3 N4 C5 C6 -.8(3)
C3 N4 C5 N5 177.14(16)
N4 C5 N5 O5B 19.2(3)
C6 C5 N5 O5B -162.75(18)
N4 C5 N5 O5A -159.94(17)
C6 C5 N5 O5A 18.1(3)
O1 N1 C6 N6 -.7(2)
C2 N1 C6 N6 -178.62(17)
O1 N1 C6 C5 179.17(15)
C2 N1 C6 C5 1.2(2)
N4 C5 C6 N6 179.17(18)
N5 C5 C6 N6 1.3(3)
N4 C5 C6 N1 -.7(3)
N5 C5 C6 N1 -178.52(15)

loop_
_cod_related_entry_id
_cod_related_entry_database
_cod_related_entry_code
1 ChemSpider 11368531
